data_7006373
loop_
_publ_author_name
'Bencini, Alessandro'
'Beni, Alessandra'
'Costantino, Ferdinando'
'Dei, Andrea'
'Gatteschi, Dante'
'Sorace, Lorenzo'

_publ_section_title
;
 The influence of ligand field effects on the magnetic exchange of
 high-spin Co(II)-semiquinonate complexes.
;
_journal_issue 5
_journal_name_full 'Dalton transactions (Cambridge, England : 2003)'
_journal_page_first 722
_journal_page_last 729
_journal_paper_doi 10.1039/b508769d
_journal_year 2006
_chemical_formula_moiety 'C42 H74 Co2 F12 N8 O4 P2'
_chemical_formula_sum 'C42 H74 Co2 F12 N8 O4 P2'
_chemical_formula_weight 1162.64
_chemical_name_common (Co(Me4cyclam)(trop))PF6
_chemical_name_systematic
;
?
;
_space_group_IT_number 14
_symmetry_cell_setting monoclinic
_symmetry_space_group_name_Hall '-P 2ybc'
_symmetry_space_group_name_H-M 'P 1 21/c 1'
_atom_sites_solution_hydrogens geom
_atom_sites_solution_primary direct
_atom_sites_solution_secondary difmap
_audit_creation_method SHELXL-97
_cell_angle_alpha 90
_cell_angle_beta 98.726(3)
_cell_angle_gamma 90
_cell_formula_units_Z 4
_cell_length_a 12.190(4)
_cell_length_b 15.418(3)
_cell_length_c 28.509(6)
_cell_measurement_temperature 150
_cell_measurement_theta_max 25.00
_cell_measurement_theta_min 4.09
_cell_volume 5296(2)
_computing_cell_refinement 'Xcalibur CCD'
_computing_data_collection 'Xcalibur CCD'
_computing_data_reduction 'RED ALIS CCD'
_computing_molecular_graphics 'ORTEP32 (Farrugia 1992)'
_computing_structure_refinement 'SHELXL-97 (Sheldrick, 1997)'
_computing_structure_solution 'SIR 97 (Altomare at al.,1997)'
_diffrn_ambient_temperature 150
_diffrn_measured_fraction_theta_full 0.928
_diffrn_measured_fraction_theta_max 0.928
_diffrn_measurement_device_type 'CCD area detector'
_diffrn_measurement_method 'omega-2 theta scan'
_diffrn_radiation_monochromator graphite
_diffrn_radiation_source 'fine-focus sealed tube'
_diffrn_radiation_type MoK\a
_diffrn_radiation_wavelength 0.71069
_diffrn_reflns_av_R_equivalents 0.0310
_diffrn_reflns_av_sigmaI/netI 0.0653
_diffrn_reflns_limit_h_max 13
_diffrn_reflns_limit_h_min -13
_diffrn_reflns_limit_k_max 17
_diffrn_reflns_limit_k_min -9
_diffrn_reflns_limit_l_max 16
_diffrn_reflns_limit_l_min -33
_diffrn_reflns_number 11722
_diffrn_reflns_theta_full 25.00
_diffrn_reflns_theta_max 25.00
_diffrn_reflns_theta_min 4.09
_exptl_absorpt_coefficient_mu 0.774
_exptl_absorpt_correction_type none
_exptl_crystal_colour red-brown
_exptl_crystal_density_diffrn 1.418
_exptl_crystal_density_meas ?
_exptl_crystal_density_method .
_exptl_crystal_description prismatic
_exptl_crystal_F_000 2296
_exptl_crystal_size_max 0.35
_exptl_crystal_size_mid 0.2
_exptl_crystal_size_min 0.15
_refine_diff_density_max 0.742
_refine_diff_density_min -0.496
_refine_diff_density_rms 0.099
_refine_ls_extinction_method none
_refine_ls_goodness_of_fit_ref 1.066
_refine_ls_hydrogen_treatment mixed
_refine_ls_matrix_type full
_refine_ls_number_parameters 675
_refine_ls_number_reflns 8657
_refine_ls_number_restraints 0
_refine_ls_restrained_S_all 1.066
_refine_ls_R_factor_all 0.1142
_refine_ls_R_factor_gt 0.0791
_refine_ls_shift/su_max 0.003
_refine_ls_shift/su_mean 0.000
_refine_ls_structure_factor_coef Fsqd
_refine_ls_weighting_details 'calc w=1/[\s^2^(Fo^2^)+(0.1202P)^2^+12.4057P] where P=(Fo^2^+2Fc^2^)/3'
_refine_ls_weighting_scheme calc
_refine_ls_wR_factor_gt 0.2165
_refine_ls_wR_factor_ref 0.2429
_reflns_number_gt 5495
_reflns_number_total 8657
_reflns_threshold_expression >2sigma(I)
_cod_data_source_file b508769d.txt
_cod_data_source_block cocyctr2
_cod_original_cell_volume 5296(3)
_cod_original_sg_symbol_H-M 'P 21/c'
_cod_database_code 7006373

loop_
_symmetry_equiv_pos_as_xyz
'x, y, z'
'-x, y+1/2, -z+1/2'
'-x, -y, -z'
'x, -y-1/2, z-1/2'

loop_
_atom_site_label
_atom_site_type_symbol
_atom_site_fract_x
_atom_site_fract_y
_atom_site_fract_z
_atom_site_U_iso_or_equiv
_atom_site_adp_type
_atom_site_occupancy
_atom_site_symmetry_multiplicity
_atom_site_calc_flag
_atom_site_refinement_flags
_atom_site_disorder_assembly
_atom_site_disorder_group
Co1 Co 0.28748(7) 0.74238(5) 0.16406(3) 0.0309(3) Uani 1 1 d . . .
Co2 Co 0.30696(7) 0.24190(5) 0.06611(3) 0.0301(2) Uani 1 1 d . . .
N1 N 0.4593(7) 0.7126(5) 0.1512(2) 0.0397(17) Uani 0.75 1 d P . .
N1B N 0.428(2) 0.6625(19) 0.1580(9) 0.054(7) Uiso 0.25 1 d P . .
N2 N 0.1182(6) 0.7712(5) 0.1796(3) 0.0433(18) Uani 0.75 1 d P . .
N2B N 0.150(2) 0.8328(18) 0.1772(9) 0.052(6) Uiso 0.25 1 d P . .
N3 N 0.3344(7) 0.6494(5) 0.2264(3) 0.0465(19) Uani 0.75 1 d P . .
N3B N 0.258(3) 0.6904(19) 0.2336(10) 0.067(7) Uiso 0.25 1 d P . .
N4 N 0.2428(6) 0.2852(4) -0.00679(18) 0.0484(15) Uani 1 1 d . . .
N5 N 0.4500(5) 0.1552(3) 0.05108(18) 0.0410(13) Uani 1 1 d . . .
N6 N 0.1746(5) 0.1405(4) 0.0522(2) 0.0438(14) Uani 1 1 d . . .
N7 N 0.4425(5) 0.3411(3) 0.08032(19) 0.0397(13) Uani 1 1 d . . .
N8 N 0.3319(7) 0.8684(4) 0.1999(2) 0.0383(17) Uani 0.75 1 d P . .
N8B N 0.421(2) 0.8440(16) 0.1922(9) 0.051(6) Uiso 0.25 1 d P . .
P1 P 0.19756(17) 0.50567(12) 0.37888(6) 0.0459(5) Uani 1 1 d . . .
P2 P 0.19689(19) 0.48401(13) -0.15516(7) 0.0506(5) Uani 1 1 d . . .
F2 F 0.3020(5) 0.5334(4) 0.35397(18) 0.0882(17) Uani 1 1 d . . .
F3 F 0.1634(7) 0.6040(3) 0.3798(3) 0.115(2) Uani 1 1 d . . .
F4 F 0.1232(6) 0.4942(4) 0.32832(18) 0.096(2) Uani 1 1 d . . .
F5 F 0.0952(4) 0.4764(3) 0.40445(18) 0.0768(15) Uani 1 1 d . . .
F6 F 0.2293(6) 0.4049(4) 0.3763(3) 0.114(2) Uani 1 1 d . . .
F7 F 0.2755(6) 0.5131(6) 0.4283(2) 0.154(4) Uani 1 1 d . . .
F8 F 0.0989(5) 0.4845(3) -0.12419(18) 0.0795(15) Uani 1 1 d . . .
F9 F 0.1114(6) 0.4758(4) -0.20291(19) 0.100(2) Uani 1 1 d . . .
F10 F 0.1918(5) 0.5879(3) -0.15968(19) 0.0879(17) Uani 1 1 d . . .
F11 F 0.3001(6) 0.4856(4) -0.1846(2) 0.106(2) Uani 1 1 d . . .
F12 F 0.2865(5) 0.4933(3) -0.10807(18) 0.0793(16) Uani 1 1 d . . .
F13 F 0.2071(5) 0.3798(3) -0.15006(17) 0.0785(16) Uani 1 1 d . . .
O1 O 0.2629(4) 0.7982(3) 0.09606(14) 0.0429(12) Uani 1 1 d . . .
O2 O 0.2140(5) 0.6420(3) 0.11994(15) 0.0524(14) Uani 1 1 d . . .
O3 O 0.2039(4) 0.3283(3) 0.09479(15) 0.0404(11) Uani 1 1 d . . .
O4 O 0.3264(4) 0.2030(3) 0.13670(14) 0.0363(10) Uani 1 1 d . . .
C2 C 0.2672(6) 0.2456(4) 0.1639(2) 0.0342(14) Uani 1 1 d . . .
C3 C 0.1997(6) 0.3193(4) 0.1396(2) 0.0371(15) Uani 1 1 d . . .
C4 C 0.1342(7) 0.3773(5) 0.1629(3) 0.053(2) Uani 1 1 d . . .
H4 H 0.0950 0.4182 0.1429 0.064 Uiso 1 1 calc R . .
C5 C 0.1185(7) 0.3836(5) 0.2095(3) 0.057(2) Uani 1 1 d . . .
H5 H 0.0768 0.4312 0.2164 0.068 Uiso 1 1 calc R . .
C6 C 0.1550(7) 0.3300(6) 0.2483(3) 0.059(2) Uani 1 1 d . . .
H6 H 0.1362 0.3461 0.2775 0.070 Uiso 1 1 calc R . .
C7 C 0.2168(7) 0.2552(6) 0.2469(3) 0.059(2) Uani 1 1 d . . .
H7 H 0.2284 0.2243 0.2752 0.071 Uiso 1 1 calc R . .
C8 C 0.2653(6) 0.2174(5) 0.2098(2) 0.0456(17) Uani 1 1 d . . .
H8 H 0.3019 0.1652 0.2175 0.055 Uiso 1 1 calc R . .
C9 C 0.1927(6) 0.6592(4) 0.0756(2) 0.0398(16) Uani 1 1 d . . .
C10 C 0.2224(5) 0.7476(4) 0.06130(19) 0.0299(13) Uani 1 1 d . . .
C11 C 0.1443(7) 0.5931(5) 0.0436(3) 0.055(2) Uani 1 1 d . . .
H11 H 0.1261 0.5423 0.0582 0.066 Uiso 1 1 calc R . .
C12 C 0.1202(7) 0.5923(5) -0.0054(3) 0.059(2) Uani 1 1 d . . .
H12 H 0.0895 0.5406 -0.0181 0.071 Uiso 1 1 calc R . .
C13 C 0.1335(6) 0.6545(5) -0.0384(2) 0.0504(19) Uani 1 1 d . . .
H13 H 0.1129 0.6399 -0.0702 0.061 Uiso 1 1 calc R . .
C14 C 0.1752(6) 0.7377(5) -0.0287(2) 0.0436(17) Uani 1 1 d . . .
H14 H 0.1798 0.7717 -0.0552 0.052 Uiso 1 1 calc R . .
C15 C 0.2108(6) 0.7776(4) 0.0141(2) 0.0396(16) Uani 1 1 d . . .
H15 H 0.2310 0.8353 0.0114 0.047 Uiso 1 1 calc R . .
C17 C 0.4619(7) 0.6506(5) 0.1084(3) 0.060(2) Uani 0.75 1 d . . .
C17b C 0.3900 0.6400 0.1100 0.025 Uiso 0.25 1 d P . .
C18 C 0.4283(10) 0.6014(7) 0.2092(5) 0.060(3) Uani 0.75 1 d P . .
C18B C 0.416(2) 0.5716(17) 0.1744(10) 0.038(6) Uiso 0.25 1 d P . .
C19 C 0.5165(8) 0.6704(8) 0.1940(4) 0.091(3) Uani 0.75 1 d . . .
C19b C 0.5300 0.7100 0.1700 0.025 Uiso 0.25 1 d P . .
C20 C 0.5281(10) 0.7932(8) 0.1392(4) 0.056(3) Uani 0.75 1 d P . .
C20B C 0.525(3) 0.802(2) 0.1635(12) 0.040(7) Uiso 0.25 1 d P . .
C21 C 0.5249(9) 0.8706(7) 0.1737(4) 0.084(3) Uani 0.75 1 d . . .
C46c C 0.3600 0.6300 0.2500 0.025 Uiso 0.25 1 d P . .
C22 C 0.4051(8) 0.9180(5) 0.1703(3) 0.057(2) Uani 0.75 1 d . . .
C22b C 0.3600 0.9200 0.1700 0.025 Uiso 0.25 1 d P . .
C23 C 0.3819(10) 0.8774(7) 0.2524(3) 0.054(3) Uani 0.75 1 d P . .
C23b C 0.473(3) 0.8604(19) 0.2464(11) 0.051(7) Uiso 0.25 1 d P . .
C24 C 0.2146(10) 0.9133(6) 0.1894(5) 0.110(5) Uani 0.75 1 d . . .
C24b C 0.1800 0.9200 0.2100 0.025 Uiso 0.25 1 d P . .
C25 C 0.1319(8) 0.8455(6) 0.2136(3) 0.079(3) Uani 0.75 1 d . . .
C25b C 0.0800 0.7800 0.2000 0.025 Uiso 0.25 1 d P . .
C26 C 0.0635(10) 0.6948(8) 0.2023(4) 0.096(3) Uani 0.75 1 d . . .
C26b C 0.280(4) 0.966(3) 0.1897(15) 0.081(11) Uiso 0.25 1 d P . .
C27 C 0.2422(9) 0.5924(6) 0.2281(3) 0.050(3) Uani 0.75 1 d P . .
C27b C 0.404(4) 0.567(3) 0.2261(17) 0.084(14) Uiso 0.25 1 d P . .
C28 C 0.4669(7) 0.3653(5) 0.1313(2) 0.0532(19) Uani 1 1 d . . .
H28A H 0.4023 0.3914 0.1410 0.080 Uiso 1 1 calc R . .
H28B H 0.5273 0.4059 0.1360 0.080 Uiso 1 1 calc R . .
H28C H 0.4868 0.3143 0.1500 0.080 Uiso 1 1 calc R . .
C29 C 0.4101(8) 0.4257(5) 0.0547(3) 0.058(2) Uani 1 1 d . . .
H29A H 0.4764 0.4609 0.0561 0.069 Uiso 1 1 calc R . .
H29B H 0.3598 0.4563 0.0723 0.069 Uiso 1 1 calc R . .
C30 C 0.3552(8) 0.4206(5) 0.0027(3) 0.061(2) Uani 1 1 d . . .
H30A H 0.4032 0.3873 -0.0147 0.074 Uiso 1 1 calc R . .
H30B H 0.3505 0.4789 -0.0103 0.074 Uiso 1 1 calc R . .
C31 C 0.5430(6) 0.3000(5) 0.0663(3) 0.0497(18) Uani 1 1 d . . .
H31A H 0.6089 0.3290 0.0822 0.060 Uiso 1 1 calc R . .
H31B H 0.5415 0.3059 0.0323 0.060 Uiso 1 1 calc R . .
C32 C 0.2351(8) 0.3788(5) -0.0064(3) 0.064(2) Uani 1 1 d . . .
H32A H 0.1934 0.3970 0.0182 0.076 Uiso 1 1 calc R . .
H32B H 0.1959 0.3989 -0.0367 0.076 Uiso 1 1 calc R . .
C33 C 0.5471(6) 0.2042(4) 0.0797(3) 0.0462(17) Uani 1 1 d . . .
H33A H 0.5436 0.1983 0.1133 0.055 Uiso 1 1 calc R . .
H33B H 0.6166 0.1793 0.0736 0.055 Uiso 1 1 calc R . .
C34 C 0.1237(7) 0.2450(6) -0.0108(3) 0.064(2) Uani 1 1 d . . .
H34A H 0.0822 0.2751 0.0106 0.077 Uiso 1 1 calc R . .
H34B H 0.0851 0.2531 -0.0429 0.077 Uiso 1 1 calc R . .
C35 C 0.4852(7) 0.1359(5) 0.0047(3) 0.055(2) Uani 1 1 d . . .
H35A H 0.4980 0.1893 -0.0110 0.083 Uiso 1 1 calc R . .
H35B H 0.4281 0.1035 -0.0146 0.083 Uiso 1 1 calc R . .
H35C H 0.5525 0.1025 0.0096 0.083 Uiso 1 1 calc R . .
C36 C 0.1279(7) 0.1500(5) 0.0009(3) 0.057(2) Uani 1 1 d . . .
H36A H 0.0539 0.1253 -0.0052 0.069 Uiso 1 1 calc R . .
H36B H 0.1743 0.1197 -0.0186 0.069 Uiso 1 1 calc R . .
C37 C 0.4305(6) 0.0708(4) 0.0735(3) 0.0473(18) Uani 1 1 d . . .
H37A H 0.4237 0.0807 0.1065 0.057 Uiso 1 1 calc R . .
H37B H 0.4946 0.0338 0.0727 0.057 Uiso 1 1 calc R . .
C38 C 0.3254(7) 0.0230(4) 0.0491(3) 0.0496(18) Uani 1 1 d . . .
H38A H 0.3197 0.0319 0.0151 0.060 Uiso 1 1 calc R . .
H38B H 0.3359 -0.0387 0.0549 0.060 Uiso 1 1 calc R . .
C39 C 0.2143(7) 0.0494(5) 0.0643(3) 0.0523(19) Uani 1 1 d . . .
H39A H 0.1577 0.0094 0.0497 0.063 Uiso 1 1 calc R . .
H39B H 0.2206 0.0419 0.0983 0.063 Uiso 1 1 calc R . .
C40 C 0.0805(7) 0.1540(5) 0.0794(3) 0.057(2) Uani 1 1 d . . .
H40A H 0.1071 0.1499 0.1128 0.086 Uiso 1 1 calc R . .
H40B H 0.0249 0.1104 0.0705 0.086 Uiso 1 1 calc R . .
H40C H 0.0488 0.2104 0.0723 0.086 Uiso 1 1 calc R . .
C41 C 0.2862(9) 0.2556(6) -0.0511(3) 0.069(2) Uani 1 1 d . . .
H41A H 0.2902 0.1934 -0.0514 0.104 Uiso 1 1 calc R . .
H41B H 0.3589 0.2794 -0.0514 0.104 Uiso 1 1 calc R . .
H41C H 0.2372 0.2752 -0.0786 0.104 Uiso 1 1 calc R . .
C42 C 0.0402(7) 0.7941(6) 0.1365(3) 0.071(3) Uani 0.75 1 d . . .
C42b C 0.1100 0.8300 0.1300 0.025 Uiso 0.25 1 d P . .
C43 C 0.1373(10) 0.6474(9) 0.2435(4) 0.068(3) Uani 0.75 1 d P . .
C43b C 0.142(3) 0.722(2) 0.2382(12) 0.057(8) Uiso 0.25 1 d P . .
C46 C 0.3805(11) 0.6770(8) 0.2783(3) 0.066(3) Uani 0.75 1 d P . .
C46b C 0.314(3) 0.7290(19) 0.2852(10) 0.046(7) Uiso 0.25 1 d P . .

loop_
_atom_site_aniso_label
_atom_site_aniso_U_11
_atom_site_aniso_U_22
_atom_site_aniso_U_33
_atom_site_aniso_U_23
_atom_site_aniso_U_13
_atom_site_aniso_U_12
Co1 0.0337(5) 0.0306(5) 0.0275(4) 0.0001(3) 0.0015(3) 0.0011(3)
Co2 0.0307(5) 0.0318(5) 0.0275(4) -0.0024(3) 0.0030(3) 0.0013(3)
P1 0.0517(13) 0.0482(11) 0.0366(10) 0.0066(8) 0.0030(8) -0.0030(9)
P2 0.0594(14) 0.0504(11) 0.0409(10) 0.0035(8) 0.0040(9) 0.0149(9)
O4 0.037(3) 0.040(2) 0.032(2) -0.0002(19) 0.0071(18) 0.0049(19)
O1 0.064(3) 0.033(2) 0.030(2) -0.0019(19) -0.001(2) -0.003(2)
O3 0.044(3) 0.041(2) 0.036(2) 0.000(2) 0.0055(19) 0.010(2)
O2 0.069(4) 0.049(3) 0.034(3) 0.005(2) -0.009(2) -0.023(2)
N1 0.046(5) 0.044(4) 0.028(4) -0.003(3) 0.004(3) 0.000(4)
N2 0.026(4) 0.054(5) 0.047(4) -0.003(4) -0.003(3) -0.001(3)
N3 0.050(5) 0.054(5) 0.035(4) 0.014(4) 0.006(3) 0.003(4)
N4 0.066(5) 0.051(3) 0.027(3) 0.003(3) 0.003(3) 0.010(3)
N5 0.043(4) 0.041(3) 0.039(3) -0.004(2) 0.006(2) 0.011(3)
N6 0.036(4) 0.045(3) 0.049(3) -0.014(3) 0.004(3) -0.005(2)
N7 0.042(4) 0.033(3) 0.044(3) -0.006(2) 0.005(2) -0.002(2)
N8 0.043(5) 0.035(4) 0.034(4) -0.002(3) -0.003(3) 0.001(3)
F2 0.080(4) 0.113(4) 0.075(3) 0.041(3) 0.021(3) -0.021(3)
F3 0.162(7) 0.052(3) 0.144(6) -0.019(3) 0.066(5) -0.004(3)
F4 0.121(5) 0.105(4) 0.054(3) -0.003(3) -0.012(3) -0.033(4)
F5 0.067(4) 0.088(4) 0.082(3) 0.000(3) 0.034(3) -0.011(3)
F6 0.110(5) 0.075(4) 0.169(6) 0.051(4) 0.060(5) 0.030(3)
F7 0.129(6) 0.262(9) 0.056(3) 0.064(5) -0.037(4) -0.112(6)
F8 0.067(4) 0.096(4) 0.081(3) 0.002(3) 0.026(3) 0.011(3)
F9 0.125(5) 0.095(4) 0.064(3) -0.007(3) -0.042(3) 0.018(4)
F10 0.119(5) 0.053(3) 0.091(4) 0.016(3) 0.014(3) 0.014(3)
F11 0.106(5) 0.126(5) 0.098(4) 0.038(4) 0.057(4) 0.036(4)
F12 0.072(4) 0.090(4) 0.067(3) 0.012(3) -0.018(3) -0.009(3)
F13 0.108(5) 0.050(3) 0.073(3) -0.001(2) -0.001(3) 0.014(3)
C2 0.035(4) 0.034(3) 0.035(3) -0.003(3) 0.009(3) -0.003(3)
C3 0.032(4) 0.039(4) 0.040(4) -0.002(3) 0.006(3) 0.002(3)
C4 0.066(6) 0.048(4) 0.049(4) -0.002(3) 0.020(4) 0.015(4)
C5 0.060(6) 0.055(5) 0.063(5) -0.005(4) 0.032(4) 0.005(4)
C6 0.053(5) 0.084(6) 0.044(4) -0.016(4) 0.026(4) -0.011(4)
C7 0.047(5) 0.094(6) 0.039(4) -0.001(4) 0.015(3) 0.002(4)
C8 0.037(4) 0.060(4) 0.040(4) -0.009(3) 0.006(3) 0.004(3)
C9 0.044(4) 0.031(3) 0.041(4) 0.002(3) -0.003(3) -0.006(3)
C10 0.030(4) 0.035(3) 0.023(3) -0.004(2) -0.002(2) 0.002(2)
C11 0.070(6) 0.037(4) 0.052(4) 0.000(3) -0.012(4) 0.002(4)
C12 0.069(6) 0.050(4) 0.049(4) -0.015(4) -0.020(4) 0.009(4)
C13 0.053(5) 0.059(5) 0.033(4) -0.013(3) -0.014(3) 0.015(4)
C14 0.035(4) 0.059(4) 0.036(4) -0.005(3) 0.001(3) 0.006(3)
C15 0.043(4) 0.043(4) 0.033(3) -0.003(3) 0.008(3) 0.000(3)
C17 0.060(6) 0.065(5) 0.056(5) -0.024(4) 0.013(4) 0.013(4)
C18 0.048(7) 0.054(7) 0.077(9) 0.029(7) 0.005(6) 0.014(5)
C19 0.052(7) 0.137(10) 0.076(6) -0.019(6) -0.013(5) 0.034(6)
C20 0.061(8) 0.073(8) 0.039(6) -0.015(5) 0.024(5) -0.022(6)
C21 0.078(8) 0.099(8) 0.077(6) -0.016(6) 0.024(5) -0.026(6)
C22 0.075(6) 0.047(4) 0.049(4) -0.006(3) 0.011(4) -0.030(4)
C23 0.077(8) 0.055(6) 0.026(5) -0.011(4) -0.003(5) -0.012(5)
C24 0.099(9) 0.052(6) 0.197(13) -0.049(7) 0.085(9) -0.023(5)
C25 0.062(7) 0.095(7) 0.082(6) -0.053(6) 0.024(5) -0.013(5)
C26 0.079(8) 0.105(8) 0.106(8) 0.013(7) 0.024(6) -0.007(6)
C27 0.078(8) 0.037(5) 0.034(5) 0.014(4) 0.000(4) -0.026(5)
C28 0.057(5) 0.057(5) 0.045(4) -0.011(3) 0.005(3) -0.015(4)
C29 0.078(6) 0.038(4) 0.058(5) 0.003(3) 0.014(4) -0.014(4)
C30 0.092(7) 0.048(4) 0.043(4) 0.007(3) 0.008(4) -0.003(4)
C31 0.038(5) 0.054(4) 0.058(4) -0.006(4) 0.009(3) -0.007(3)
C32 0.083(7) 0.064(5) 0.044(4) 0.002(4) 0.009(4) 0.008(4)
C33 0.037(4) 0.049(4) 0.053(4) 0.002(3) 0.005(3) 0.007(3)
C34 0.049(5) 0.089(6) 0.048(4) 0.000(4) -0.016(4) 0.015(4)
C35 0.069(6) 0.051(4) 0.050(4) -0.007(4) 0.023(4) 0.002(4)
C36 0.049(5) 0.066(5) 0.052(4) -0.003(4) -0.010(4) -0.008(4)
C37 0.057(5) 0.037(4) 0.049(4) -0.002(3) 0.014(3) 0.008(3)
C38 0.062(5) 0.039(4) 0.050(4) -0.003(3) 0.016(4) 0.002(3)
C39 0.056(5) 0.041(4) 0.060(5) -0.004(3) 0.009(4) -0.009(3)
C40 0.049(5) 0.062(5) 0.060(5) -0.002(4) 0.008(4) -0.015(4)
C41 0.080(7) 0.072(6) 0.055(5) 0.012(4) 0.009(4) 0.007(5)
C42 0.043(5) 0.096(7) 0.066(5) -0.007(5) -0.013(4) 0.017(4)
C43 0.048(7) 0.093(9) 0.065(7) 0.029(6) 0.015(5) -0.005(6)
C46 0.097(10) 0.072(7) 0.026(5) 0.008(5) 0.006(5) -0.017(7)

loop_
_atom_type_symbol
_atom_type_description
_atom_type_scat_dispersion_real
_atom_type_scat_dispersion_imag
_atom_type_scat_source
C C 0.0033 0.0016 'International Tables Vol C Tables 4.2.6.8 and 6.1.1.4'
H H 0.0000 0.0000 'International Tables Vol C Tables 4.2.6.8 and 6.1.1.4'
N N 0.0061 0.0033 'International Tables Vol C Tables 4.2.6.8 and 6.1.1.4'
O O 0.0106 0.0060 'International Tables Vol C Tables 4.2.6.8 and 6.1.1.4'
F F 0.0171 0.0103 'International Tables Vol C Tables 4.2.6.8 and 6.1.1.4'
P P 0.1023 0.0942 'International Tables Vol C Tables 4.2.6.8 and 6.1.1.4'
Co Co 0.3494 0.9721 'International Tables Vol C Tables 4.2.6.8 and 6.1.1.4'

loop_
_geom_angle_atom_site_label_1
_geom_angle_atom_site_label_2
_geom_angle_atom_site_label_3
_geom_angle
_geom_angle_site_symmetry_1
_geom_angle_site_symmetry_3
_geom_angle_publ_flag
N2 C42 N2B 36.3(9) . . ?
C46B C46 N3 100.7(17) . . ?
C46B C46 N3B 61.9(18) . . ?
N3 C46 N3B 39.5(10) . . ?
C43B C43 C26 57.9(18) . . ?
C43B C43 C27 114.8(19) . . ?
C26 C43 C27 115.1(9) . . ?
C43B C43 N3B 62(2) . . ?
C26 C43 N3B 96.2(12) . . ?
C27 C43 N3B 54.7(11) . . ?
N8B N8 C22 55.5(13) . . ?
N8B N8 C23 88.3(13) . . ?
C22 N8 C23 108.4(7) . . ?
N8B N8 C24 157.3(14) . . ?
C22 N8 C24 105.3(7) . . ?
C23 N8 C24 111.1(8) . . ?
N8B N8 C26B 126(2) . . ?
C22 N8 C26B 71.6(16) . . ?
C23 N8 C26B 100.1(15) . . ?
C24 N8 C26B 41.3(16) . . ?
N8B N8 Co1 78.9(12) . . ?
C22 N8 Co1 107.8(5) . . ?
C23 N8 Co1 124.1(5) . . ?
C24 N8 Co1 98.4(5) . . ?
C26B N8 Co1 131.2(16) . . ?
N8 N8B C22 74.9(15) . . ?
N8 N8B C21 144(2) . . ?
C22 N8B C21 70.4(13) . . ?
N8 N8B C23B 90.7(19) . . ?
C22 N8B C23B 109.5(19) . . ?
C21 N8B C23B 93.6(18) . . ?
N8 N8B C20B 162(2) . . ?
C22 N8B C20B 99.7(19) . . ?
C21 N8B C20B 38.8(12) . . ?
C23B N8B C20B 108(2) . . ?
N8 N8B C23 53.0(11) . . ?
C22 N8B C23 98.8(15) . . ?
C21 N8B C23 125.4(16) . . ?
C23B N8B C23 38.0(13) . . ?
C20B N8B C23 145.1(19) . . ?
N8 N8B Co1 70.5(13) . . ?
C22 N8B Co1 112.4(15) . . ?
C21 N8B Co1 130.5(14) . . ?
C23B N8B Co1 126.8(17) . . ?
C20B N8B Co1 96.3(15) . . ?
C23 N8B Co1 103.5(12) . . ?
C46 C46B N3B 79(2) . . ?
N2 N2B C25 88(2) . . ?
N2 N2B C24 161(3) . . ?
C25 N2B C24 78.8(18) . . ?
N2 N2B C42 58.2(15) . . ?
C25 N2B C42 117(2) . . ?
C24 N2B C42 140.6(19) . . ?
N2 N2B Co1 74.6(16) . . ?
C25 N2B Co1 121.3(19) . . ?
C24 N2B Co1 99.8(15) . . ?
C42 N2B Co1 101.1(13) . . ?
N3 N3B C43B 165(3) . . ?
N3 N3B C27 62.5(15) . . ?
C43B N3B C27 103(2) . . ?
N3 N3B C46B 97(2) . . ?
C43B N3B C46B 94(2) . . ?
C27 N3B C46B 119(2) . . ?
N3 N3B C43 124(2) . . ?
C43B N3B C43 42.6(16) . . ?
C27 N3B C43 61.7(13) . . ?
C46B N3B C43 105(2) . . ?
N3 N3B C46 58.1(14) . . ?
C43B N3B C46 131(2) . . ?
C27 N3B C46 92.1(16) . . ?
C46B N3B C46 39.2(13) . . ?
C43 N3B C46 118.9(17) . . ?
N3 N3B Co1 78.3(16) . . ?
C43B N3B Co1 104(2) . . ?
C27 N3B Co1 107.5(15) . . ?
C46B N3B Co1 124.6(19) . . ?
C43 N3B Co1 124.1(16) . . ?
C46 N3B Co1 116.1(16) . . ?
C23 C23B N8B 86(2) . . ?
N1 N1B C19 77(2) . . ?
N1 N1B C18B 161(3) . . ?
C19 N1B C18B 87(2) . . ?
N1 N1B C17 73.8(19) . . ?
C19 N1B C17 114(2) . . ?
C18B N1B C17 103(2) . . ?
N1 N1B C18 135(3) . . ?
C19 N1B C18 61.3(13) . . ?
C18B N1B C18 38.3(13) . . ?
C17 N1B C18 137.6(19) . . ?
N1 N1B Co1 84(2) . . ?
C19 N1B Co1 115.9(16) . . ?
C18B N1B Co1 113(2) . . ?
C17 N1B Co1 118.2(15) . . ?
C18 N1B Co1 98.3(13) . . ?
C18 C18B N1B 83(2) . . ?
C18 C18B C27B 31(2) . . ?
N1B C18B C27B 112(3) . . ?
C18 C18B C19 54.6(14) . . ?
N1B C18B C19 43.9(13) . . ?
C27B C18B C19 85(2) . . ?
C24 C26B N8 66(2) . . ?
C24 C26B C22 108(3) . . ?
N8 C26B C22 51.1(13) . . ?
C43 C43B C26 75(2) . . ?
C43 C43B N3B 76(2) . . ?
C26 C43B N3B 113(3) . . ?
C43 C43B N2 122(2) . . ?
C26 C43B N2 56.0(13) . . ?
N3B C43B N2 94(2) . . ?
C43 C43B C25 167(3) . . ?
C26 C43B C25 92.0(19) . . ?
N3B C43B C25 106(2) . . ?
N2 C43B C25 45.5(9) . . ?
C18 C27B C18B 44(3) . . ?
C18 C27B N3 73(4) . . ?
C18B C27B N3 96(3) . . ?
C18 C27B C27 110(5) . . ?
C18B C27B C27 105(3) . . ?
N3 C27B C27 45.0(14) . . ?
C20 C20B C21 116(4) . . ?
C20 C20B N1 74(3) . . ?
C21 C20B N1 149(3) . . ?
C20 C20B N8B 132(4) . . ?
C21 C20B N8B 58.8(19) . . ?
N1 C20B N8B 92.6(18) . . ?
O1 Co1 O2 76.23(16) . . ?
O1 Co1 N1B 99.5(7) . . ?
O2 Co1 N1B 78.6(8) . . ?
O1 Co1 N3B 162.4(9) . . ?
O2 Co1 N3B 99.0(8) . . ?
N1B Co1 N3B 96.0(11) . . ?
O1 Co1 N2 95.5(2) . . ?
O2 Co1 N2 86.7(3) . . ?
N1B Co1 N2 155.7(8) . . ?
N3B Co1 N2 67.1(9) . . ?
O1 Co1 N8 93.3(2) . . ?
O2 Co1 N8 165.5(2) . . ?
N1B Co1 N8 113.4(8) . . ?
N3B Co1 N8 88.0(8) . . ?
N2 Co1 N8 84.4(3) . . ?
O1 Co1 N1 86.5(2) . . ?
O2 Co1 N1 94.3(3) . . ?
N1B Co1 N1 23.5(7) . . ?
N3B Co1 N1 110.9(9) . . ?
N2 Co1 N1 177.9(3) . . ?
N8 Co1 N1 95.0(3) . . ?
O1 Co1 N2B 83.9(7) . . ?
O2 Co1 N2B 107.0(7) . . ?
N1B Co1 N2B 174.1(10) . . ?
N3B Co1 N2B 81.3(11) . . ?
N2 Co1 N2B 26.6(7) . . ?
N8 Co1 N2B 61.3(7) . . ?
N1 Co1 N2B 153.7(8) . . ?
O1 Co1 N3 163.3(2) . . ?
O2 Co1 N3 92.1(2) . . ?
N1B Co1 N3 66.0(8) . . ?
N3B Co1 N3 30.1(8) . . ?
N2 Co1 N3 95.8(3) . . ?
N8 Co1 N3 100.1(3) . . ?
N1 Co1 N3 82.4(3) . . ?
N2B Co1 N3 111.3(7) . . ?
O1 Co1 N8B 92.1(6) . . ?
O2 Co1 N8B 156.6(7) . . ?
N1B Co1 N8B 83.5(10) . . ?
N3B Co1 N8B 97.8(10) . . ?
N2 Co1 N8B 115.0(7) . . ?
N8 Co1 N8B 30.6(6) . . ?
N1 Co1 N8B 64.3(7) . . ?
N2B Co1 N8B 91.6(10) . . ?
N3 Co1 N8B 94.3(6) . . ?
O4 Co2 O3 77.97(16) . . ?
O4 Co2 N4 165.9(2) . . ?
O3 Co2 N4 91.6(2) . . ?
O4 Co2 N6 86.72(19) . . ?
O3 Co2 N6 93.1(2) . . ?
N4 Co2 N6 84.4(2) . . ?
O4 Co2 N7 92.82(19) . . ?
O3 Co2 N7 87.9(2) . . ?
N4 Co2 N7 96.3(2) . . ?
N6 Co2 N7 178.7(2) . . ?
O4 Co2 N5 91.96(18) . . ?
O3 Co2 N5 165.86(19) . . ?
N4 Co2 N5 99.9(2) . . ?
N6 Co2 N5 96.2(2) . . ?
N7 Co2 N5 82.6(2) . . ?
F3 P1 F7 92.3(5) . . ?
F3 P1 F4 90.4(4) . . ?
F7 P1 F4 176.9(5) . . ?
F3 P1 F5 92.2(3) . . ?
F7 P1 F5 91.1(3) . . ?
F4 P1 F5 90.3(3) . . ?
F3 P1 F6 178.0(4) . . ?
F7 P1 F6 89.7(5) . . ?
F4 P1 F6 87.6(4) . . ?
F5 P1 F6 87.6(3) . . ?
F3 P1 F2 88.8(4) . . ?
F7 P1 F2 88.0(3) . . ?
F4 P1 F2 90.6(3) . . ?
F5 P1 F2 178.7(3) . . ?
F6 P1 F2 91.4(3) . . ?
F8 P2 F9 91.5(4) . . ?
F8 P2 F12 90.5(3) . . ?
F9 P2 F12 178.0(4) . . ?
F8 P2 F10 91.0(3) . . ?
F9 P2 F10 89.9(3) . . ?
F12 P2 F10 89.5(3) . . ?
F8 P2 F11 177.3(4) . . ?
F9 P2 F11 91.0(4) . . ?
F12 P2 F11 87.0(3) . . ?
F10 P2 F11 88.1(3) . . ?
F8 P2 F13 90.5(3) . . ?
F9 P2 F13 91.7(3) . . ?
F12 P2 F13 88.9(3) . . ?
F10 P2 F13 177.8(4) . . ?
F11 P2 F13 90.4(3) . . ?
C2 O4 Co2 115.8(4) . . ?
C10 O1 Co1 116.2(4) . . ?
C3 O3 Co2 115.8(4) . . ?
C9 O2 Co1 116.2(4) . . ?
C6 C7 C8 131.2(8) . . ?
C32 N4 C41 109.8(6) . . ?
C32 N4 C34 109.6(6) . . ?
C41 N4 C34 104.9(6) . . ?
C32 N4 Co2 108.0(4) . . ?
C41 N4 Co2 125.1(5) . . ?
C34 N4 Co2 98.1(4) . . ?
O1 C10 C15 120.1(5) . . ?
O1 C10 C9 115.1(5) . . ?
C15 C10 C9 124.8(5) . . ?
C35 N5 C37 107.2(5) . . ?
C35 N5 C33 105.6(6) . . ?
C37 N5 C33 111.4(5) . . ?
C35 N5 Co2 128.1(5) . . ?
C37 N5 Co2 104.8(4) . . ?
C33 N5 Co2 99.2(4) . . ?
C28 N7 C31 108.6(5) . . ?
C28 N7 C29 104.7(5) . . ?
C31 N7 C29 113.7(6) . . ?
C28 N7 Co2 112.4(4) . . ?
C31 N7 Co2 106.0(4) . . ?
C29 N7 Co2 111.6(4) . . ?
C40 N6 C36 106.5(6) . . ?
C40 N6 C39 104.9(6) . . ?
C36 N6 C39 112.0(5) . . ?
C40 N6 Co2 113.7(4) . . ?
C36 N6 Co2 105.2(4) . . ?
C39 N6 Co2 114.4(4) . . ?
C14 C15 C10 132.2(6) . . ?
C15 C14 C13 130.2(7) . . ?
O2 C9 C11 118.9(6) . . ?
O2 C9 C10 116.2(5) . . ?
C11 C9 C10 125.0(6) . . ?
C39 C38 C37 116.9(6) . . ?
O3 C3 C4 120.0(6) . . ?
O3 C3 C2 115.7(6) . . ?
C4 C3 C2 124.2(6) . . ?
C29 C30 C32 116.0(6) . . ?
N8B C22 N8 49.6(12) . . ?
N8B C22 C21 60.5(13) . . ?
N8 C22 C21 109.7(7) . . ?
N8B C22 C26B 106.2(18) . . ?
N8 C22 C26B 57.3(14) . . ?
C21 C22 C26B 159.4(14) . . ?
N7 C31 C33 110.0(6) . . ?
C12 C13 C14 125.8(6) . . ?
N5 C37 C38 113.5(6) . . ?
N1B N1 C19 66.5(19) . . ?
N1B N1 C17 72.6(18) . . ?
C19 N1 C17 108.5(7) . . ?
N1B N1 C20 173(2) . . ?
C19 N1 C20 109.4(8) . . ?
C17 N1 C20 104.0(7) . . ?
N1B N1 C20B 155(2) . . ?
C19 N1 C20B 92.2(13) . . ?
C17 N1 C20B 129.0(14) . . ?
C20 N1 C20B 25.9(11) . . ?
N1B N1 Co1 72.5(19) . . ?
C19 N1 Co1 107.2(6) . . ?
C17 N1 Co1 112.8(5) . . ?
C20 N1 Co1 114.8(6) . . ?
C20B N1 Co1 103.9(12) . . ?
C2 C8 C7 130.4(7) . . ?
N6 C36 C34 108.0(6) . . ?
N6 C39 C38 116.6(6) . . ?
C4 C5 C6 130.5(7) . . ?
C12 C11 C9 130.7(7) . . ?
N7 C29 C30 117.7(6) . . ?
C13 C12 C11 131.2(7) . . ?
N1B C17 N1 33.6(10) . . ?
C23B C23 N8 94.8(16) . . ?
C23B C23 N8B 56.2(17) . . ?
N8 C23 N8B 38.8(8) . . ?
O4 C2 C8 119.4(6) . . ?
O4 C2 C3 114.6(5) . . ?
C8 C2 C3 125.9(6) . . ?
N4 C32 C30 110.3(7) . . ?
C31 C33 N5 110.6(5) . . ?
N3 C27 N3B 46.4(12) . . ?
N3 C27 C43 109.8(8) . . ?
N3B C27 C43 63.6(13) . . ?
N3 C27 C27B 49.0(15) . . ?
N3B C27 C27B 95.0(19) . . ?
C43 C27 C27B 155.2(15) . . ?
N2B N2 C42 85.5(16) . . ?
N2B N2 C25 48.0(15) . . ?
C42 N2 C25 110.5(8) . . ?
N2B N2 C26 157.1(18) . . ?
C42 N2 C26 105.4(8) . . ?
C25 N2 C26 109.1(8) . . ?
N2B N2 C43B 115.9(19) . . ?
C42 N2 C43B 149.0(13) . . ?
C25 N2 C43B 74.6(12) . . ?
C26 N2 C43B 46.9(12) . . ?
N2B N2 Co1 78.8(16) . . ?
C42 N2 Co1 112.4(6) . . ?
C25 N2 Co1 105.5(5) . . ?
C26 N2 Co1 113.9(6) . . ?
C43B N2 Co1 94.5(12) . . ?
C7 C6 C5 125.4(7) . . ?
C5 C4 C3 131.5(7) . . ?
N3B N3 C27 71.1(16) . . ?
N3B N3 C18 171.0(16) . . ?
C27 N3 C18 110.5(8) . . ?
N3B N3 C27B 155(3) . . ?
C27 N3 C27B 86(2) . . ?
C18 N3 C27B 30.6(18) . . ?
N3B N3 C46 82.4(16) . . ?
C27 N3 C46 107.8(7) . . ?
C18 N3 C46 105.0(8) . . ?
C27B N3 C46 96.4(19) . . ?
N3B N3 Co1 71.6(14) . . ?
C27 N3 Co1 107.8(5) . . ?
C18 N3 Co1 99.7(6) . . ?
C27B N3 Co1 126.2(19) . . ?
C46 N3 Co1 125.3(6) . . ?
C36 C34 N4 111.7(6) . . ?
C20B C21 N8B 82(2) . . ?
C20B C21 C20 24.4(17) . . ?
N8B C21 C20 96.7(12) . . ?
C20B C21 C22 117.4(18) . . ?
N8B C21 C22 49.1(10) . . ?
C20 C21 C22 114.7(8) . . ?
C20B C20 C21 40(3) . . ?
C20B C20 N1 80(3) . . ?
C21 C20 N1 114.0(8) . . ?
C43B C26 N2 77.1(16) . . ?
C43B C26 C43 46.8(15) . . ?
N2 C26 C43 116.0(9) . . ?
C27B C18 C18B 105(4) . . ?
C27B C18 N3 76(4) . . ?
C18B C18 N3 119.9(17) . . ?
C27B C18 C19 156(4) . . ?
C18B C18 C19 92.2(17) . . ?
N3 C18 C19 109.5(8) . . ?
C27B C18 N1B 155(4) . . ?
C18B C18 N1B 58.5(17) . . ?
N3 C18 N1B 95.8(11) . . ?
C19 C18 N1B 48.3(11) . . ?
N2B C25 N2 43.6(15) . . ?
N2B C25 C24 60.6(16) . . ?
N2 C25 C24 103.1(7) . . ?
N2B C25 C43B 98.5(18) . . ?
N2 C25 C43B 59.9(10) . . ?
C24 C25 C43B 136.2(12) . . ?
C26B C24 N2B 162(3) . . ?
C26B C24 N8 73(2) . . ?
N2B C24 N8 96.6(12) . . ?
C26B C24 C25 155(2) . . ?
N2B C24 C25 40.6(11) . . ?
N8 C24 C25 103.5(8) . . ?
N1B C19 N1 36.6(12) . . ?
N1B C19 C18 70.4(14) . . ?
N1 C19 C18 105.3(8) . . ?
N1B C19 C18B 48.8(15) . . ?
N1 C19 C18B 84.8(10) . . ?
C18 C19 C18B 33.1(9) . . ?

loop_
_geom_bond_atom_site_label_1
_geom_bond_atom_site_label_2
_geom_bond_distance
_geom_bond_site_symmetry_2
_geom_bond_publ_flag
C42 N2 1.478(10) . ?
C42 N2B 1.73(3) . ?
C46 C46B 1.17(3) . ?
C46 N3 1.562(12) . ?
C46 N3B 1.82(3) . ?
C43 C43B 1.17(3) . ?
C43 C26 1.551(16) . ?
C43 C27 1.647(17) . ?
C43 N3B 1.68(3) . ?
N8 N8B 1.20(3) . ?
N8 C22 1.524(10) . ?
N8 C23 1.532(11) . ?
N8 C24 1.576(14) . ?
N8 C26B 1.65(4) . ?
N8 Co1 2.224(7) . ?
N8B C22 1.30(2) . ?
N8B C21 1.50(3) . ?
N8B C23B 1.60(4) . ?
N8B C20B 1.74(4) . ?
N8B C23 1.92(3) . ?
N8B Co1 2.31(3) . ?
C46B N3B 1.64(4) . ?
N2B N2 1.03(3) . ?
N2B C25 1.11(3) . ?
N2B C24 1.49(3) . ?
N2B Co1 2.26(3) . ?
N3B N3 1.17(3) . ?
N3B C43B 1.52(5) . ?
N3B C27 1.53(3) . ?
N3B Co1 2.22(3) . ?
C23B C23 1.18(3) . ?
N1B N1 0.90(3) . ?
N1B C19 1.38(3) . ?
N1B C18B 1.49(4) . ?
N1B C17 1.54(3) . ?
N1B C18 1.74(3) . ?
N1B Co1 2.14(3) . ?
C18B C18 1.08(3) . ?
C18B C27B 1.50(5) . ?
C18B C19 1.98(3) . ?
C26B C24 1.14(4) . ?
C26B C22 1.86(5) . ?
C43B C26 1.36(3) . ?
C43B N2 1.81(3) . ?
C43B C25 2.02(4) . ?
C27B C18 0.80(5) . ?
C27B N3 1.53(5) . ?
C27B C27 2.02(5) . ?
C20B C20 0.71(3) . ?
C20B C21 1.10(3) . ?
C20B N1 1.61(3) . ?
Co1 O1 2.101(4) . ?
Co1 O2 2.106(4) . ?
Co1 N2 2.220(8) . ?
Co1 N1 2.228(8) . ?
Co1 N3 2.287(7) . ?
Co2 O4 2.079(4) . ?
Co2 O3 2.082(4) . ?
Co2 N4 2.210(5) . ?
Co2 N6 2.238(6) . ?
Co2 N7 2.243(5) . ?
Co2 N5 2.289(5) . ?
P1 F3 1.573(6) . ?
P1 F7 1.578(5) . ?
P1 F4 1.592(5) . ?
P1 F5 1.603(5) . ?
P1 F6 1.605(6) . ?
P1 F2 1.607(6) . ?
P2 F8 1.589(5) . ?
P2 F9 1.589(5) . ?
P2 F12 1.604(5) . ?
P2 F10 1.607(5) . ?
P2 F11 1.615(6) . ?
P2 F13 1.617(5) . ?
O4 C2 1.313(7) . ?
O1 C10 1.299(7) . ?
O3 C3 1.293(7) . ?
O2 C9 1.280(8) . ?
C7 C6 1.382(11) . ?
C7 C8 1.413(10) . ?
N4 C32 1.447(10) . ?
N4 C41 1.513(10) . ?
N4 C34 1.566(11) . ?
C10 C15 1.410(8) . ?
C10 C9 1.482(8) . ?
N5 C35 1.481(9) . ?
N5 C37 1.485(9) . ?
N5 C33 1.532(9) . ?
N7 C28 1.487(8) . ?
N7 C31 1.488(9) . ?
N7 C29 1.517(9) . ?
N6 C40 1.493(9) . ?
N6 C36 1.495(9) . ?
N6 C39 1.508(9) . ?
C15 C14 1.375(9) . ?
C14 C13 1.392(10) . ?
C9 C11 1.434(9) . ?
C38 C39 1.537(11) . ?
C38 C37 1.549(10) . ?
C3 C4 1.429(9) . ?
C3 C2 1.509(9) . ?
C30 C29 1.532(10) . ?
C30 C32 1.585(12) . ?
C22 C21 1.623(14) . ?
C31 C33 1.524(10) . ?
C13 C12 1.373(11) . ?
N1 C19 1.463(12) . ?
N1 C17 1.554(10) . ?
N1 C20 1.567(13) . ?
C8 C2 1.383(9) . ?
C36 C34 1.502(11) . ?
C5 C4 1.375(10) . ?
C5 C6 1.398(11) . ?
C11 C12 1.382(10) . ?
C27 N3 1.433(12) . ?
N2 C25 1.494(11) . ?
N2 C26 1.542(14) . ?
N3 C18 1.505(15) . ?
C21 C20 1.550(15) . ?
C18 C19 1.618(18) . ?
C25 C24 1.673(14) . ?
